data_2244097
loop_
_publ_author_name
'Janzen, Daron E.'
'Butler, Maya S.'
'Reinheimer, Eric W.'

_publ_section_title
;
 Crystal structures of anhydrous and hydrated
 <i>N</i>-benzylcinchonidinium bromide
;
_journal_coeditor_code PK2664
_journal_issue 6
_journal_name_full 'Acta Crystallographica Section E'
_journal_page_first
;
;
_journal_paper_doi 10.1107/S2056989022005096
_journal_volume 78
_journal_year 2022
_chemical_absolute_configuration ad
_chemical_formula_iupac 'C26 H29 N2 O +, Br -, 1.5H2 O1'
_chemical_formula_moiety 'C26 H29 N2 O +, Br -, 1.5(H2 O)'
_chemical_formula_sum 'C26 H32 Br N2 O2.5'
_chemical_formula_weight 492.44
_chemical_name_common
;
<i>N</i>-Benzylcinchonidinium bromide sesquihydrate
;
_chemical_name_systematic
;(<i>R</i>)-[(2<i>S</i>,4<i>S</i>,5<i>R</i>)-1-Benzyl-5-ethenyl-1-azoniabicyclo[2.2.2]octan-2-yl](quinolin-4-yl)methanol bromide
sesquihydrate
;
_space_group_crystal_system tetragonal
_space_group_IT_number 92
_space_group_name_Hall 'P 4abw 2nw'
_space_group_name_H-M_alt 'P 41 21 2'
_atom_sites_solution_hydrogens mixed
_audit_creation_method
;
Olex2 1.5
(compiled 2022.04.07 svn.rca3783a0 for OlexSys, GUI svn.r6498)
;
_cell_angle_alpha 90
_cell_angle_beta 90
_cell_angle_gamma 90
_cell_formula_units_Z 8
_cell_length_a 9.9254(2)
_cell_length_b 9.9254(2)
_cell_length_c 47.1267(14)
_cell_measurement_reflns_used 19124
_cell_measurement_temperature 173.00
_cell_measurement_theta_max 28.5610
_cell_measurement_theta_min 1.7220
_cell_volume 4642.62(19)
_computing_cell_refinement
;
CrysAlisPro (Rigaku OD, 2020)
;
_computing_data_collection
;
CrysAlisPro (Rigaku OD, 2020)
;
_computing_data_reduction
;
CrysAlisPro (Rigaku OD, 2020)
;
_computing_molecular_graphics
;
<i>OLEX2</i> (Dolomanov <i>et al.</i>,  2009)
;
_computing_publication_material
;
<i>OLEX2</i> (Dolomanov <i>et al.</i>,  2009)
;
_computing_structure_refinement
;
<i>SHELXL2018/3</i> (Sheldrick, 2015b)
;
_computing_structure_solution
;
<i>SHELXT2014/5</i> (Sheldrick, 2015a)
;
_diffrn_ambient_temperature 173.00
_diffrn_measured_fraction_theta_full 1.000
_diffrn_measured_fraction_theta_max 1.000
_diffrn_measurement_device_type XtaLABmini
_diffrn_measurement_method '\w scans'
_diffrn_radiation_type MoK\a
_diffrn_radiation_wavelength 0.71073
_diffrn_reflns_av_R_equivalents 0.0775
_diffrn_reflns_av_unetI/netI 0.0313
_diffrn_reflns_limit_h_max 11
_diffrn_reflns_limit_h_min -11
_diffrn_reflns_limit_k_max 11
_diffrn_reflns_limit_k_min -11
_diffrn_reflns_limit_l_max 56
_diffrn_reflns_limit_l_min -56
_diffrn_reflns_number 36339
_diffrn_reflns_theta_full 25.121
_diffrn_reflns_theta_max 25.121
_diffrn_reflns_theta_min 1.728
_exptl_absorpt_coefficient_mu 1.799
_exptl_absorpt_correction_T_max 1.00000
_exptl_absorpt_correction_T_min 0.28133
_exptl_absorpt_correction_type multi-scan
_exptl_absorpt_process_details
;
(CrysAlisPro; Rigaku OD, 2020)
;
_exptl_crystal_colour colorless
_exptl_crystal_density_diffrn 1.409
_exptl_crystal_description block
_exptl_crystal_F_000 2056
_exptl_crystal_size_max 0.52
_exptl_crystal_size_mid 0.36
_exptl_crystal_size_min 0.36
_refine_diff_density_max 0.348
_refine_diff_density_min -0.404
_refine_ls_abs_structure_details
;
Flack <i>x</i> determined using 1347 quotients
[(<i>I</i>^+^)-(<i>I</i>^-^)]/[(<i>I</i>^+^)+(<i>I</i>^-^)]
(Parsons et al., 2013)
;
_refine_ls_abs_structure_Flack 0.005(7)
_refine_ls_extinction_method none
_refine_ls_goodness_of_fit_ref 1.054
_refine_ls_hydrogen_treatment mixed
_refine_ls_matrix_type full
_refine_ls_number_parameters 297
_refine_ls_number_reflns 4154
_refine_ls_number_restraints 0
_refine_ls_restrained_S_all 1.054
_refine_ls_R_factor_all 0.0546
_refine_ls_R_factor_gt 0.0509
_refine_ls_shift/su_max 0.000
_refine_ls_shift/su_mean 0.000
_refine_ls_structure_factor_coef Fsqd
_refine_ls_weighting_details 'w=1/[\s^2^(Fo^2^)+19.0784P] where P=(Fo^2^+2Fc^2^)/3'
_refine_ls_weighting_scheme calc
_refine_ls_wR_factor_gt 0.1091
_refine_ls_wR_factor_ref 0.1105
_reflns_number_gt 3919
_reflns_number_total 4154
_reflns_threshold_expression 'I > 2\s(I)'
_cod_data_source_file pk2664sup1.cif
_cod_data_source_block II
_cod_depositor_comments
;

2023-01-25
Z value and formula fixed to values more according to usual
chemical conventions.                 miguel
;
_cod_original_formula_sum 'C52 H64 Br2 N4 O5'
_cod_original_formula_weight 984.89
_cod_original_formula_moiety '2(C26 H29 N2 O +), 2(Br -), 3(H2 O)'
_cod_original_formula_iupac '2C26 H29 N2 O +, 2Br -, 3H2 O1'
_cod_original_formula_units_Z 4
_cod_original_cell_volume 4642.6(2)
_cod_database_code 2244097
_shelx_space_group_comment
;
The symmetry employed for this shelxl refinement is uniquely defined
by the following loop, which should always be used as a source of
symmetry information in preference to the above space-group names.
They are only intended as comments.
;
_shelx_estimated_absorpt_t_min 0.455
_shelx_estimated_absorpt_t_max 0.564

loop_
_space_group_symop_operation_xyz
'x, y, z'
'-x, -y, z+1/2'
'-y+1/2, x+1/2, z+1/4'
'y+1/2, -x+1/2, z+3/4'
'-x+1/2, y+1/2, -z+1/4'
'x+1/2, -y+1/2, -z+3/4'
'y, x, -z'
'-y, -x, -z+1/2'

loop_
_atom_site_type_symbol
_atom_site_label
_atom_site_fract_x
_atom_site_fract_y
_atom_site_fract_z
_atom_site_U_iso_or_equiv
_atom_site_adp_type
_atom_site_calc_flag
_atom_site_occupancy
_atom_site_disorder_assembly
_atom_site_disorder_group
Br Br1 0.35481(9) 0.04938(9) 0.45637(2) 0.0479(2) Uani d 1 . .
O O1 0.7691(5) 0.4108(5) 0.40753(10) 0.0320(12) Uani d 1 . .
H H1 0.771(8) 0.440(8) 0.3897(17) 0.048 Uiso d 1 . .
O O2 0.2790(7) -0.0285(6) 0.39240(11) 0.0490(16) Uani d 1 . .
H H2A 0.291(10) -0.117(10) 0.3911(19) 0.074 Uiso d 1 . .
H H2B 0.314(10) -0.004(10) 0.406(2) 0.074 Uiso d 1 . .
N N1 0.7332(6) 0.2070(5) 0.45114(11) 0.0252(12) Uani d 1 . .
N N2 0.3561(6) 0.6995(5) 0.39911(11) 0.0303(13) Uani d 1 . .
C C14 0.3953(6) 0.4566(7) 0.40458(12) 0.0235(14) Uani d 1 . .
C C19 0.3097(7) 0.5689(7) 0.39967(13) 0.0264(15) Uani d 1 . .
C C15 0.3366(7) 0.3281(6) 0.40504(12) 0.0255(14) Uani d 1 . .
H H15 0.392546 0.251558 0.407842 0.031 Uiso calc 1 . .
C C21 0.7978(7) -0.0296(7) 0.43689(13) 0.0272(15) Uani d 1 . .
C C8 0.6369(6) 0.3692(7) 0.41379(12) 0.0243(14) Uani d 1 . .
H H8 0.612513 0.292345 0.401081 0.029 Uiso calc 1 . .
C C18 0.1705(7) 0.5476(8) 0.39555(13) 0.0344(16) Uani d 1 . .
H H18 0.113163 0.622347 0.392030 0.041 Uiso calc 1 . .
C C13 0.5362(7) 0.4828(6) 0.40935(12) 0.0238(14) Uani d 1 . .
C C7 0.6324(7) 0.3211(6) 0.44467(11) 0.0222(13) Uani d 1 . .
H H7 0.540122 0.283909 0.448028 0.027 Uiso calc 1 . .
C C26 0.7495(7) -0.1293(7) 0.45498(14) 0.0327(15) Uani d 1 . .
H H26 0.660524 -0.123764 0.462339 0.039 Uiso calc 1 . .
C C12 0.5777(7) 0.6140(7) 0.40851(13) 0.0276(15) Uani d 1 . .
H H12 0.670326 0.634744 0.411066 0.033 Uiso calc 1 . .
C C3 0.7655(7) 0.4006(7) 0.48738(13) 0.0293(16) Uani d 1 . .
H H3 0.778720 0.475896 0.501210 0.035 Uiso calc 1 . .
C C2 0.7276(7) 0.2713(7) 0.50314(13) 0.0293(16) Uani d 1 . .
H H2 0.808128 0.242861 0.514409 0.035 Uiso calc 1 . .
C C1 0.6996(7) 0.1598(7) 0.48123(12) 0.0271(15) Uani d 1 . .
H H1A 0.754331 0.079421 0.485869 0.033 Uiso calc 1 . .
H H1B 0.603387 0.133791 0.482176 0.033 Uiso calc 1 . .
C C16 0.2012(7) 0.3101(7) 0.40157(14) 0.0307(16) Uani d 1 . .
H H16 0.163499 0.222222 0.402525 0.037 Uiso calc 1 . .
C C11 0.4857(8) 0.7178(7) 0.40396(14) 0.0325(17) Uani d 1 . .
H H11 0.518450 0.807669 0.404381 0.039 Uiso calc 1 . .
C C5 0.8787(7) 0.2519(7) 0.45190(14) 0.0301(15) Uani d 1 . .
H H5A 0.909847 0.271857 0.432393 0.036 Uiso calc 1 . .
H H5B 0.935407 0.178419 0.459612 0.036 Uiso calc 1 . .
C C17 0.1177(7) 0.4223(8) 0.39656(14) 0.0347(17) Uani d 1 . .
H H17 0.023662 0.409823 0.393869 0.042 Uiso calc 1 . .
C C6 0.6538(8) 0.4363(7) 0.46649(13) 0.0304(15) Uani d 1 . .
H H6A 0.677762 0.520318 0.456348 0.036 Uiso calc 1 . .
H H6B 0.568948 0.452397 0.476995 0.036 Uiso calc 1 . .
C C4 0.8939(7) 0.3778(7) 0.47045(14) 0.0340(17) Uani d 1 . .
H H4A 0.970945 0.366248 0.483558 0.041 Uiso calc 1 . .
H H4B 0.912026 0.457167 0.458308 0.041 Uiso calc 1 . .
C C9 0.6149(9) 0.2958(7) 0.52372(14) 0.0383(18) Uani d 1 . .
H H9 0.639217 0.342463 0.540550 0.046 Uiso calc 1 . .
C C20 0.7142(7) 0.0920(6) 0.43043(12) 0.0279(15) Uani d 1 . .
H H20A 0.618000 0.065575 0.430394 0.034 Uiso calc 1 . .
H H20B 0.736832 0.124169 0.411124 0.034 Uiso calc 1 . .
C C24 0.9589(9) -0.2483(8) 0.45077(19) 0.052(2) Uani d 1 . .
H H24 1.013632 -0.323543 0.455513 0.062 Uiso calc 1 . .
C C22 0.9260(8) -0.0440(8) 0.42540(16) 0.0422(19) Uani d 1 . .
H H22 0.958430 0.021589 0.412406 0.051 Uiso calc 1 . .
C C25 0.8320(9) -0.2368(7) 0.46221(14) 0.043(2) Uani d 1 . .
H H25 0.800483 -0.303018 0.475171 0.052 Uiso calc 1 . .
C C10 0.4874(9) 0.2619(8) 0.52178(15) 0.042(2) Uani d 1 . .
H H10A 0.455852 0.214897 0.505520 0.051 Uiso calc 1 . .
H H10B 0.426718 0.284260 0.536633 0.051 Uiso calc 1 . .
C C23 1.0070(9) -0.1520(9) 0.43257(19) 0.051(2) Uani d 1 . .
H H23 1.095307 -0.159406 0.424949 0.062 Uiso calc 1 . .
O O3 1.0704(8) 0.0704(8) 0.500000 0.068(3) Uani d 1 . .
H H3A 1.074(12) 0.139(11) 0.512(2) 0.102 Uiso d 1 . .

loop_
_atom_site_aniso_label
_atom_site_aniso_U_11
_atom_site_aniso_U_22
_atom_site_aniso_U_33
_atom_site_aniso_U_12
_atom_site_aniso_U_13
_atom_site_aniso_U_23
Br1 0.0629(6) 0.0556(5) 0.0251(3) -0.0257(4) -0.0098(4) 0.0106(4)
O1 0.024(2) 0.046(3) 0.026(2) 0.002(2) -0.001(2) 0.012(2)
O2 0.089(5) 0.029(3) 0.029(3) 0.007(3) -0.015(3) 0.005(2)
N1 0.032(3) 0.023(3) 0.021(3) -0.001(2) -0.003(2) 0.000(2)
N2 0.042(4) 0.026(3) 0.022(3) 0.006(3) -0.004(3) 0.005(2)
C14 0.031(4) 0.030(4) 0.010(3) 0.004(3) -0.002(2) 0.000(3)
C19 0.034(4) 0.028(4) 0.017(3) 0.006(3) -0.003(3) 0.001(3)
C15 0.033(4) 0.027(4) 0.016(3) 0.002(3) -0.001(3) 0.000(3)
C21 0.037(4) 0.029(4) 0.015(3) 0.005(3) -0.001(3) 0.000(3)
C8 0.026(3) 0.031(4) 0.015(3) 0.001(3) 0.000(3) 0.005(3)
C18 0.032(4) 0.041(4) 0.030(3) 0.015(4) -0.002(3) 0.001(3)
C13 0.031(4) 0.026(4) 0.014(3) -0.001(3) -0.001(3) 0.001(2)
C7 0.029(4) 0.028(4) 0.010(3) 0.002(3) 0.002(3) 0.001(2)
C26 0.041(4) 0.028(4) 0.030(3) -0.004(3) 0.001(3) -0.001(3)
C12 0.033(4) 0.029(4) 0.020(3) -0.002(3) 0.001(3) 0.004(3)
C3 0.041(4) 0.026(4) 0.021(3) -0.003(3) -0.009(3) 0.000(3)
C2 0.043(4) 0.026(4) 0.019(3) -0.002(3) -0.010(3) 0.000(3)
C1 0.041(4) 0.027(4) 0.014(3) 0.001(3) -0.003(3) 0.002(3)
C16 0.034(4) 0.035(4) 0.023(3) -0.004(3) 0.001(3) 0.002(3)
C11 0.049(5) 0.025(4) 0.024(3) -0.003(3) 0.003(3) 0.007(3)
C5 0.027(4) 0.034(4) 0.028(3) 0.001(3) -0.004(3) 0.006(3)
C17 0.027(4) 0.046(5) 0.031(4) 0.004(3) -0.006(3) 0.000(3)
C6 0.045(4) 0.026(3) 0.021(3) 0.002(3) -0.004(3) -0.001(3)
C4 0.039(4) 0.032(4) 0.031(4) -0.007(3) -0.006(3) 0.009(3)
C9 0.060(6) 0.033(4) 0.022(3) -0.003(4) 0.001(3) -0.008(3)
C20 0.042(4) 0.026(4) 0.016(3) 0.005(3) -0.004(3) 0.000(3)
C24 0.048(5) 0.028(4) 0.078(6) 0.010(4) -0.021(5) -0.014(4)
C22 0.052(5) 0.032(4) 0.042(4) 0.000(4) 0.013(4) 0.000(4)
C25 0.076(6) 0.024(4) 0.029(4) -0.003(4) -0.015(4) 0.002(3)
C10 0.063(6) 0.041(4) 0.023(4) -0.003(4) 0.011(3) -0.004(3)
C23 0.042(5) 0.040(5) 0.072(6) 0.005(4) 0.006(4) -0.013(5)
O3 0.068(4) 0.068(4) 0.068(7) 0.018(6) -0.006(4) 0.006(4)

loop_
_atom_type_symbol
_atom_type_description
_atom_type_scat_dispersion_real
_atom_type_scat_dispersion_imag
_atom_type_scat_source
C C 0.0033 0.0016 'International Tables Vol C Tables 4.2.6.8 and 6.1.1.4'
H H 0.0000 0.0000 'International Tables Vol C Tables 4.2.6.8 and 6.1.1.4'
Br Br -0.2901 2.4595 'International Tables Vol C Tables 4.2.6.8 and 6.1.1.4'
N N 0.0061 0.0033 'International Tables Vol C Tables 4.2.6.8 and 6.1.1.4'
O O 0.0106 0.0060 'International Tables Vol C Tables 4.2.6.8 and 6.1.1.4'

loop_
_geom_angle_atom_site_label_1
_geom_angle_atom_site_label_2
_geom_angle_atom_site_label_3
_geom_angle_site_symmetry_1
_geom_angle_site_symmetry_3
_geom_angle
_geom_angle_publ_flag
C8 O1 H1 . . 109(5) ?
H2A O2 H2B . . 108(9) ?
C1 N1 C7 . . 105.5(5) ?
C5 N1 C7 . . 114.1(5) ?
C5 N1 C1 . . 106.0(5) ?
C5 N1 C20 . . 110.9(5) ?
C20 N1 C7 . . 110.2(5) ?
C20 N1 C1 . . 109.8(5) ?
C11 N2 C19 . . 116.9(6) ?
C19 C14 C13 . . 117.7(6) ?
C15 C14 C19 . . 117.9(6) ?
C15 C14 C13 . . 124.4(6) ?
N2 C19 C14 . . 122.8(6) ?
N2 C19 C18 . . 117.8(6) ?
C18 C19 C14 . . 119.4(6) ?
C14 C15 H15 . . 119.1 ?
C16 C15 C14 . . 121.7(6) ?
C16 C15 H15 . . 119.1 ?
C26 C21 C20 . . 120.5(6) ?
C22 C21 C26 . . 118.8(7) ?
C22 C21 C20 . . 120.7(6) ?
O1 C8 H8 . . 108.9 ?
O1 C8 C13 . . 111.5(5) ?
O1 C8 C7 . . 108.5(5) ?
C13 C8 H8 . . 108.9 ?
C13 C8 C7 . . 110.0(5) ?
C7 C8 H8 . . 108.9 ?
C19 C18 H18 . . 119.5 ?
C17 C18 C19 . . 120.9(7) ?
C17 C18 H18 . . 119.5 ?
C14 C13 C8 . . 121.7(6) ?
C12 C13 C14 . . 117.4(6) ?
C12 C13 C8 . . 120.8(6) ?
N1 C7 H7 . . 107.0 ?
N1 C7 C6 . . 108.7(5) ?
C8 C7 N1 . . 113.5(5) ?
C8 C7 H7 . . 107.0 ?
C8 C7 C6 . . 113.3(5) ?
C6 C7 H7 . . 107.0 ?
C21 C26 H26 . . 120.2 ?
C25 C26 C21 . . 119.6(7) ?
C25 C26 H26 . . 120.2 ?
C13 C12 H12 . . 119.6 ?
C13 C12 C11 . . 120.8(7) ?
C11 C12 H12 . . 119.6 ?
C2 C3 H3 . . 110.1 ?
C6 C3 H3 . . 110.1 ?
C6 C3 C2 . . 109.3(6) ?
C4 C3 H3 . . 110.1 ?
C4 C3 C2 . . 109.6(6) ?
C4 C3 C6 . . 107.8(5) ?
C3 C2 H2 . . 107.4 ?
C3 C2 C1 . . 108.8(5) ?
C1 C2 H2 . . 107.4 ?
C9 C2 C3 . . 111.1(6) ?
C9 C2 H2 . . 107.4 ?
C9 C2 C1 . . 114.5(6) ?
N1 C1 C2 . . 111.2(5) ?
N1 C1 H1A . . 109.4 ?
N1 C1 H1B . . 109.4 ?
C2 C1 H1A . . 109.4 ?
C2 C1 H1B . . 109.4 ?
H1A C1 H1B . . 108.0 ?
C15 C16 H16 . . 120.1 ?
C15 C16 C17 . . 119.7(7) ?
C17 C16 H16 . . 120.1 ?
N2 C11 C12 . . 124.4(7) ?
N2 C11 H11 . . 117.8 ?
C12 C11 H11 . . 117.8 ?
N1 C5 H5A . . 109.6 ?
N1 C5 H5B . . 109.6 ?
N1 C5 C4 . . 110.3(5) ?
H5A C5 H5B . . 108.1 ?
C4 C5 H5A . . 109.6 ?
C4 C5 H5B . . 109.6 ?
C18 C17 C16 . . 120.4(7) ?
C18 C17 H17 . . 119.8 ?
C16 C17 H17 . . 119.8 ?
C7 C6 H6A . . 109.5 ?
C7 C6 H6B . . 109.5 ?
C3 C6 C7 . . 110.9(5) ?
C3 C6 H6A . . 109.5 ?
C3 C6 H6B . . 109.5 ?
H6A C6 H6B . . 108.1 ?
C3 C4 C5 . . 109.8(6) ?
C3 C4 H4A . . 109.7 ?
C3 C4 H4B . . 109.7 ?
C5 C4 H4A . . 109.7 ?
C5 C4 H4B . . 109.7 ?
H4A C4 H4B . . 108.2 ?
C2 C9 H9 . . 115.4 ?
C10 C9 C2 . . 129.2(7) ?
C10 C9 H9 . . 115.4 ?
N1 C20 H20A . . 108.7 ?
N1 C20 H20B . . 108.7 ?
C21 C20 N1 . . 114.1(5) ?
C21 C20 H20A . . 108.7 ?
C21 C20 H20B . . 108.7 ?
H20A C20 H20B . . 107.6 ?
C25 C24 H24 . . 119.8 ?
C23 C24 H24 . . 119.8 ?
C23 C24 C25 . . 120.4(7) ?
C21 C22 H22 . . 119.4 ?
C23 C22 C21 . . 121.1(8) ?
C23 C22 H22 . . 119.4 ?
C26 C25 H25 . . 119.7 ?
C24 C25 C26 . . 120.5(7) ?
C24 C25 H25 . . 119.7 ?
C9 C10 H10A . . 120.0 ?
C9 C10 H10B . . 120.0 ?
H10A C10 H10B . . 120.0 ?
C24 C23 C22 . . 119.4(8) ?
C24 C23 H23 . . 120.3 ?
C22 C23 H23 . . 120.3 ?
H3A O3 H3A . 7_646 110(10) ?

loop_
_geom_bond_atom_site_label_1
_geom_bond_atom_site_label_2
_geom_bond_site_symmetry_2
_geom_bond_distance
_geom_bond_publ_flag
O1 H1 . 0.89(8) ?
O1 C8 . 1.406(8) ?
O2 H2A . 0.88(10) ?
O2 H2B . 0.75(9) ?
N1 C7 . 1.541(8) ?
N1 C1 . 1.530(8) ?
N1 C5 . 1.512(8) ?
N1 C20 . 1.514(8) ?
N2 C19 . 1.376(9) ?
N2 C11 . 1.319(9) yes
C14 C19 . 1.421(9) ?
C14 C15 . 1.402(9) ?
C14 C13 . 1.440(9) ?
C19 C18 . 1.411(10) ?
C15 H15 . 0.9500 ?
C15 C16 . 1.366(10) ?
C21 C26 . 1.391(9) ?
C21 C20 . 1.496(9) ?
C21 C22 . 1.390(10) ?
C8 H8 . 1.0000 ?
C8 C13 . 1.521(9) ?
C8 C7 . 1.532(7) ?
C18 H18 . 0.9500 ?
C18 C17 . 1.350(11) ?
C13 C12 . 1.367(9) ?
C7 H7 . 1.0000 ?
C7 C6 . 1.553(8) yes
C26 H26 . 0.9500 ?
C26 C25 . 1.388(10) ?
C12 H12 . 0.9500 ?
C12 C11 . 1.393(9) ?
C3 H3 . 1.0000 ?
C3 C2 . 1.530(9) ?
C3 C6 . 1.524(9) ?
C3 C4 . 1.521(10) ?
C2 H2 . 1.0000 ?
C2 C1 . 1.539(9) ?
C2 C9 . 1.501(10) ?
C1 H1A . 0.9900 ?
C1 H1B . 0.9900 ?
C16 H16 . 0.9500 ?
C16 C17 . 1.409(10) ?
C11 H11 . 0.9500 ?
C5 H5A . 0.9900 ?
C5 H5B . 0.9900 ?
C5 C4 . 1.533(9) ?
C17 H17 . 0.9500 ?
C6 H6A . 0.9900 ?
C6 H6B . 0.9900 ?
C4 H4A . 0.9900 ?
C4 H4B . 0.9900 ?
C9 H9 . 0.9500 ?
C9 C10 . 1.312(11) ?
C20 H20A . 0.9900 ?
C20 H20B . 0.9900 ?
C24 H24 . 0.9500 ?
C24 C25 . 1.375(12) ?
C24 C23 . 1.370(12) ?
C22 H22 . 0.9500 ?
C22 C23 . 1.382(12) ?
C25 H25 . 0.9500 ?
C10 H10A . 0.9500 ?
C10 H10B . 0.9500 ?
C23 H23 . 0.9500 ?
O3 H3A . 0.90(10) ?
O3 H3A 7_646 0.90(10) ?

loop_
_geom_hbond_atom_site_label_D
_geom_hbond_atom_site_label_H
_geom_hbond_atom_site_label_A
_geom_hbond_site_symmetry_A
_geom_hbond_distance_DH
_geom_hbond_distance_HA
_geom_hbond_distance_DA
_geom_hbond_angle_DHA
_geom_hbond_publ_flag
O1 H1 O2 6 0.89(8) 1.75(8) 2.629(7) 168(8) yes
O2 H2A N2 1_545 0.88(10) 1.97(10) 2.824(8) 161(9) yes
O2 H2B Br1 . 0.75(9) 2.48(9) 3.202(5) 160(10) yes
C15 H15 Br1 . 0.95 3.07 3.679(6) 123.8 no
C15 H15 O2 . 0.95 3.09 3.634(9) 118.3 no
C7 H7 Br1 . 1.00 2.99 3.894(6) 150.5 yes
C12 H12 O1 . 0.95 2.44 2.771(8) 100.6 yes
C12 H12 O2 6 0.95 2.94 3.236(9) 99.7 no
C3 H3 Br1 7_656 1.00 3.56 3.895(6) 102.3 no
C2 H2 Br1 7_656 1.00 2.98 3.811(7) 141.5 yes
C2 H2 O3 . 1.00 3.19 3.946(8) 133.7 no
C1 H1A O3 . 0.99 3.21 3.888(9) 127.2 no
C1 H1B Br1 . 0.99 2.88 3.779(7) 152.2 yes
C16 H16 O1 6_455 0.95 3.29 3.608(9) 101.6 no
C16 H16 O2 . 0.95 2.78 3.475(9) 130.6 no
C11 H11 O2 1_565 0.95 2.93 3.293(9) 103.8 no
C5 H5A O1 . 0.99 2.29 2.836(8) 114.0 yes
C5 H5B O3 . 0.99 2.56 3.464(6) 151.4 yes
C17 H17 O1 1_455 0.95 2.61 3.500(8) 156.7 yes
C17 H17 O2 6_455 0.95 3.19 3.973(10) 140.3 no
C6 H6A O1 . 0.99 2.70 3.016(8) 98.8 yes
C4 H4A Br1 7_656 0.99 2.94 3.785(7) 144.1 yes
C4 H4A O3 . 0.99 3.19 3.784(8) 119.8 no
C4 H4B O1 . 0.99 2.82 3.230(8) 105.6 no
C9 H9 N2 7_556 0.95 2.91 3.780(9) 153.0 no
C20 H20A Br1 . 0.99 2.89 3.794(7) 152.4 yes
C20 H20B O1 . 0.99 2.87 3.387(8) 113.5 no
C22 H22 O2 1_655 0.95 3.36 3.837(11) 113.7 no
C10 H10A Br1 . 0.95 3.01 3.960(8) 176.2 yes
C23 H23 O2 1_655 0.95 2.71 3.518(11) 142.8 yes
O3 H3A Br1 7_656 0.90(10) 2.61(10) 3.499(6) 170(11) yes

loop_
_geom_torsion_atom_site_label_1
_geom_torsion_atom_site_label_2
_geom_torsion_atom_site_label_3
_geom_torsion_atom_site_label_4
_geom_torsion_site_symmetry_1
_geom_torsion_site_symmetry_2
_geom_torsion_site_symmetry_3
_geom_torsion_site_symmetry_4
_geom_torsion
_geom_torsion_publ_flag
O1 C8 C13 C14 . . . . 157.9(5) ?
O1 C8 C13 C12 . . . . -19.2(8) yes
O1 C8 C7 N1 . . . . -56.9(7) ?
O1 C8 C7 C6 . . . . 67.7(7) ?
N1 C7 C6 C3 . . . . -0.5(7) ?
N1 C5 C4 C3 . . . . 12.3(7) ?
N2 C19 C18 C17 . . . . -178.3(6) ?
C14 C19 C18 C17 . . . . 0.8(10) ?
C14 C15 C16 C17 . . . . 1.9(10) ?
C14 C13 C12 C11 . . . . 1.7(9) ?
C19 N2 C11 C12 . . . . 2.4(10) ?
C19 C14 C15 C16 . . . . -1.5(9) ?
C19 C14 C13 C8 . . . . -177.9(5) ?
C19 C14 C13 C12 . . . . -0.7(8) ?
C19 C18 C17 C16 . . . . -0.4(10) ?
C15 C14 C19 N2 . . . . 179.2(6) ?
C15 C14 C19 C18 . . . . 0.2(9) ?
C15 C14 C13 C8 . . . . 3.5(9) ?
C15 C14 C13 C12 . . . . -179.3(6) ?
C15 C16 C17 C18 . . . . -0.9(10) ?
C21 C26 C25 C24 . . . . -2.6(11) ?
C21 C22 C23 C24 . . . . 1.6(13) ?
C8 C13 C12 C11 . . . . 178.9(6) ?
C8 C7 C6 C3 . . . . -127.6(6) ?
C13 C14 C19 N2 . . . . 0.5(9) ?
C13 C14 C19 C18 . . . . -178.6(6) ?
C13 C14 C15 C16 . . . . 177.1(6) ?
C13 C8 C7 N1 . . . . -179.2(5) ?
C13 C8 C7 C6 . . . . -54.6(7) ?
C13 C12 C11 N2 . . . . -2.7(10) ?
C7 N1 C1 C2 . . . . -65.4(6) ?
C7 N1 C5 C4 . . . . 48.7(7) ?
C7 N1 C20 C21 . . . . -173.9(5) ?
C7 C8 C13 C14 . . . . -81.6(7) ?
C7 C8 C13 C12 . . . . 101.3(7) yes
C26 C21 C20 N1 . . . . 88.3(8) ?
C26 C21 C22 C23 . . . . -2.6(11) ?
C3 C2 C1 N1 . . . . 6.4(8) ?
C3 C2 C9 C10 . . . . 105.2(9) ?
C2 C3 C6 C7 . . . . -59.5(7) ?
C2 C3 C4 C5 . . . . 52.0(7) ?
C1 N1 C7 C8 . . . . -172.1(5) ?
C1 N1 C7 C6 . . . . 60.9(6) ?
C1 N1 C5 C4 . . . . -66.9(6) ?
C1 N1 C20 C21 . . . . -58.1(7) ?
C1 C2 C9 C10 . . . . -18.5(12) ?
C11 N2 C19 C14 . . . . -1.3(9) ?
C11 N2 C19 C18 . . . . 177.7(6) ?
C5 N1 C7 C8 . . . . 71.9(6) ?
C5 N1 C7 C6 . . . . -55.1(6) ?
C5 N1 C1 C2 . . . . 56.0(7) ?
C5 N1 C20 C21 . . . . 58.7(7) ?
C6 C3 C2 C1 . . . . 55.6(7) ?
C6 C3 C2 C9 . . . . -71.4(7) ?
C6 C3 C4 C5 . . . . -66.8(7) ?
C4 C3 C2 C1 . . . . -62.2(7) ?
C4 C3 C2 C9 . . . . 170.8(6) ?
C4 C3 C6 C7 . . . . 59.5(7) ?
C9 C2 C1 N1 . . . . 131.5(6) ?
C20 N1 C7 C8 . . . . -53.6(7) yes
C20 N1 C7 C6 . . . . 179.4(5) ?
C20 N1 C1 C2 . . . . 175.9(5) ?
C20 N1 C5 C4 . . . . 173.9(5) ?
C20 C21 C26 C25 . . . . -175.7(6) ?
C20 C21 C22 C23 . . . . 176.1(7) ?
C22 C21 C26 C25 . . . . 3.1(10) ?
C22 C21 C20 N1 . . . . -90.4(8) ?
C25 C24 C23 C22 . . . . -1.1(13) ?
C23 C24 C25 C26 . . . . 1.6(12) ?

_cod_database_fobs_code 2244097
